data_1575473
loop_
_publ_author_name
'Hakkarainen, Eetu'
'Lin, Hao-Cheng'
'Nechaev, Anton A.'
'Peshkov, Vsevolod A.'
'Eskelinen, Toni'
'Chang, Kai-Hsin'
'Liao, Tzu-Hao'
'Chen, Po-Yu'
'Koshevoy, Igor O.'
'Lin, Hao-Wu'
'Chou, Pi-Tai'
'Belyaev, Andrey'

_publ_section_title
;
 Metal-free pyridinium salts with strong room-temperature phosphorescence
 and microsecond radiative lifetime.
;
_journal_issue 37
_journal_name_full 'Chemical science'
_journal_page_first 17261
_journal_page_last 17267
_journal_paper_doi 10.1039/d5sc03813h
_journal_volume 16
_journal_year 2025
_chemical_formula_moiety '1(I), C12 H18 N O3'
_chemical_formula_sum 'C12 H18 I N O3'
_chemical_formula_weight 351.17
_space_group_crystal_system monoclinic
_space_group_IT_number 14
_space_group_name_Hall '-P 2ybc'
_space_group_name_H-M_alt 'P 1 21/c 1'
_atom_sites_solution_hydrogens geom
_atom_sites_solution_primary dual
_audit_creation_date 2025-01-22
_audit_creation_method
;
Olex2 1.5
(compiled 2021.07.19 svn.r715e62df for OlexSys, GUI svn.r6380)
;
_audit_update_record
;
2025-01-22 deposited with the CCDC.	2025-08-15 downloaded from the CCDC.
;
_cell_angle_alpha 90
_cell_angle_beta 90.739(2)
_cell_angle_gamma 90
_cell_formula_units_Z 4
_cell_length_a 14.3171(4)
_cell_length_b 10.7495(4)
_cell_length_c 8.9701(2)
_cell_measurement_reflns_used 5857
_cell_measurement_temperature 150.01(10)
_cell_measurement_theta_max 77.3110
_cell_measurement_theta_min 5.1790
_cell_volume 1380.40(7)
_computing_cell_refinement 'CrysAlisPro 1.171.43.124a (Rigaku OD, 2024)'
_computing_data_collection 'CrysAlisPro 1.171.43.124a (Rigaku OD, 2024)'
_computing_data_reduction 'CrysAlisPro 1.171.43.124a (Rigaku OD, 2024)'
_computing_molecular_graphics 'Olex2 1.5 (Dolomanov et al., 2009)'
_computing_publication_material 'Olex2 1.5 (Dolomanov et al., 2009)'
_computing_structure_refinement 'SHELXL 2019/3 (Sheldrick, 2015)'
_computing_structure_solution 'SHELXT 2018/2 (Sheldrick, 2018)'
_diffrn_ambient_environment N~2~
_diffrn_ambient_temperature 150.01(10)
_diffrn_detector 'Hybrid Pixel Array Detector'
_diffrn_detector_area_resol_mean 10.0000
_diffrn_detector_type HyPix
_diffrn_measured_fraction_theta_full 0.997
_diffrn_measured_fraction_theta_max 0.997
_diffrn_measurement_details
;
List of Runs (angles in degrees, time in seconds):

  # Type    Start    End  Width  t~exp~   \w     \q     \k     \f   Frames
#--------------------------------------------------------------------------
  1  \w    -69.00 -41.00   0.50    0.15    -- -106.00  61.00 120.00   56
  2  \w    -70.00 -34.00   0.50    0.15    -- -106.00  61.00  90.00   72
  3  \w    -70.00 -33.00   0.50    0.15    -- -106.00  61.00 -30.00   74
  4  \w    -66.00 -39.00   0.50    0.15    -- -106.00  61.00-120.00   54
  5  \w    -25.00  28.00   0.50    0.05    --  -47.95  19.00-120.00  106
  6  \w   -108.00 -52.00   0.50    0.15    -- -106.00 109.00   0.18  112
  7  \w    -97.00 -72.00   0.50    0.05    --  -47.95 158.00 -91.00   50
  8  \w   -105.00 -34.00   0.50    0.15    -- -106.00 158.00 -91.00  142
  9  \w    -79.00 -36.00   0.50    0.15    -- -106.00 125.00 -90.00   86
 10  \w    -83.00 -57.00   0.50    0.15    -- -106.00 145.00 -21.24   52
 11  \w   -126.00 -98.00   0.50    0.15    -- -106.00 145.00 -21.24   56
 12  \w   -126.00 -50.00   0.50    0.15    -- -106.00 145.00  70.33  152
 13  \w    -97.00 -72.00   0.50    0.15    -- -106.00 119.00 114.00   50
 14  \w   -108.00 -79.00   0.50    0.15    -- -106.00 109.00  94.17   58
 15  \w    -67.00 -37.00   0.50    0.15    -- -106.00 109.00  94.17   60
 16  \w    -73.00 -48.00   0.50    0.05    --  -47.95 119.00 114.00   50
 17  \w     59.00 106.00   0.50    0.15    --  113.25 -95.00  60.00   94
 18  \w     78.00 106.00   0.50    0.15    --  113.25-119.00  29.00   56
 19  \w     64.00  94.00   0.50    0.15    --  113.25 -95.00  30.00   60
 20  \w     64.00  89.00   0.50    0.15    --  113.25-158.00-124.00   50
 21  \w     79.00 104.00   0.50    0.15    --  113.25 -95.00-180.00   50
 22  \w     25.00  56.00   0.50    0.05    --   47.95  77.00-180.00   62
 23  \w     59.00 121.00   0.50    0.05    --   47.95  77.00-180.00  124
 24  \w    102.00 177.00   0.50    0.15    --  113.25  45.00  30.00  150
 25  \w    102.00 133.00   0.50    0.15    --  113.25  45.00  90.00   62
 26  \w    139.00 173.00   0.50    0.15    --  113.25  45.00  90.00   68
 27  \w    142.00 178.00   0.50    0.15    --  113.25  15.00 120.00   72
 28  \w    102.00 127.00   0.50    0.15    --  113.25  15.00 120.00   50
 29  \w     78.00 111.00   0.50    0.05    --   47.95 158.00 -91.00   66
 30  \w     83.00 109.00   0.50    0.15    --  113.25 158.00 -91.00   52
 31  \w     27.00  89.00   0.50    0.05    --   47.95-119.00  29.00  124
 32  \w   -117.00 -78.00   0.50    0.05    --  -47.95-125.00  90.00   78
 33  \w    -88.00 -62.00   0.50    0.05    --  -47.95-158.00-124.00   52
;
_diffrn_measurement_device 'four-circle diffractometer'
_diffrn_measurement_device_type 'XtaLAB Synergy, Single source at home/near, HyPix'
_diffrn_measurement_method '\w scans'
_diffrn_measurement_specimen_support 'MiTeGen micromount'
_diffrn_orient_matrix_type 'CrysAlisPro convention (1999,Acta A55,543-557)'
_diffrn_orient_matrix_UB_11 0.1023654000
_diffrn_orient_matrix_UB_12 -0.0443684000
_diffrn_orient_matrix_UB_13 -0.0026917000
_diffrn_orient_matrix_UB_21 -0.0334283000
_diffrn_orient_matrix_UB_22 -0.1349856000
_diffrn_orient_matrix_UB_23 -0.0227976000
_diffrn_orient_matrix_UB_31 0.0014713000
_diffrn_orient_matrix_UB_32 0.0187362000
_diffrn_orient_matrix_UB_33 -0.1700759000
_diffrn_radiation_monochromator mirror
_diffrn_radiation_probe x-ray
_diffrn_radiation_type 'Cu K\a'
_diffrn_radiation_wavelength 1.54184
_diffrn_reflns_av_R_equivalents 0.0731
_diffrn_reflns_av_unetI/netI 0.0642
_diffrn_reflns_Laue_measured_fraction_full 0.997
_diffrn_reflns_Laue_measured_fraction_max 0.997
_diffrn_reflns_limit_h_max 16
_diffrn_reflns_limit_h_min -16
_diffrn_reflns_limit_k_max 12
_diffrn_reflns_limit_k_min -12
_diffrn_reflns_limit_l_max 8
_diffrn_reflns_limit_l_min -10
_diffrn_reflns_number 10253
_diffrn_reflns_point_group_measured_fraction_full 0.997
_diffrn_reflns_point_group_measured_fraction_max 0.997
_diffrn_reflns_theta_full 64.979
_diffrn_reflns_theta_max 64.979
_diffrn_reflns_theta_min 3.087
_diffrn_source 'micro-focus sealed X-ray tube'
_diffrn_source_current 1.4
_diffrn_source_power 0.07
_diffrn_source_type 'PhotonJet (Cu) X-ray Source'
_diffrn_source_voltage 50.0
_exptl_absorpt_coefficient_mu 18.220
_exptl_absorpt_correction_T_max 1.00000
_exptl_absorpt_correction_T_min 0.10058
_exptl_absorpt_correction_type multi-scan
_exptl_absorpt_process_details
;
CrysAlisPro 1.171.43.124a (Rigaku Oxford Diffraction, 2024)
Empirical absorption correction using spherical harmonics,
implemented in SCALE3 ABSPACK scaling algorithm.
;
_exptl_crystal_colour 'clear whiteish colourless'
_exptl_crystal_colour_lustre clear
_exptl_crystal_colour_modifier whiteish
_exptl_crystal_colour_primary colourless
_exptl_crystal_density_diffrn 1.690
_exptl_crystal_description plate
_exptl_crystal_F_000 696
_exptl_crystal_size_max 0.129
_exptl_crystal_size_mid 0.102
_exptl_crystal_size_min 0.098
_refine_diff_density_max 2.090
_refine_diff_density_min -1.225
_refine_diff_density_rms 0.208
_refine_ls_extinction_method none
_refine_ls_goodness_of_fit_ref 1.036
_refine_ls_hydrogen_treatment constr
_refine_ls_matrix_type full
_refine_ls_number_parameters 165
_refine_ls_number_reflns 2349
_refine_ls_number_restraints 0
_refine_ls_restrained_S_all 1.036
_refine_ls_R_factor_all 0.0651
_refine_ls_R_factor_gt 0.0617
_refine_ls_shift/su_max 0.000
_refine_ls_shift/su_mean 0.000
_refine_ls_structure_factor_coef Fsqd
_refine_ls_weighting_details 'w=1/[\s^2^(Fo^2^)+(0.1060P)^2^+5.6018P] where P=(Fo^2^+2Fc^2^)/3'
_refine_ls_weighting_scheme calc
_refine_ls_wR_factor_gt 0.1620
_refine_ls_wR_factor_ref 0.1656
_reflns_Friedel_coverage 0.000
_reflns_number_gt 2106
_reflns_number_total 2349
_reflns_threshold_expression 'I > 2\s(I)'
_cod_data_source_file d5sc03813h2.cif
_cod_data_source_block 1pym_mecn_auto
_cod_depositor_comments 'Adding full bibliography for 1575468--1575476.cif.'
_cod_database_code 1575473
_shelx_shelxl_version_number 2019/3
_chemical_oxdiff_formula 'C H N O I'
_chemical_oxdiff_usercomment 'mecn, slow evap, rt'
_shelx_space_group_comment
;
The symmetry employed for this shelxl refinement is uniquely defined
by the following loop, which should always be used as a source of
symmetry information in preference to the above space-group names.
They are only intended as comments.
;
_shelx_estimated_absorpt_t_max 0.268
_shelx_estimated_absorpt_t_min 0.202
_olex2_refinement_description
;
1. Fixed Uiso
 At 1.2 times of:
  All C(H) groups, All C(H,H) groups
 At 1.5 times of:
  All C(H,H,H) groups, All O(H) groups
2. Uiso/Uaniso restraints and constraints
Uanis(I2) = Uanis(I1) = Uanis(I3)
3. Others
 Fixed Sof: I1(0.9) I2(0.05) I3(0.05)
4.a Secondary CH2 refined with riding coordinates:
 C7(H7A,H7B), C8(H8A,H8B)
4.b Aromatic/amide H refined with riding coordinates:
 C1(H1A)
4.c Idealised Me refined as rotating group:
 C6(H6A,H6B,H6C), C10(H10A,H10B,H10C), C11(H11A,H11B,H11C), C12(H12A,H12B,H12C)
4.d Idealised tetrahedral OH refined as rotating group:
 O1(H1)
;
_olex2_submission_special_instructions 'No special instructions were received'
_oxdiff_exptl_absorpt_empirical_details
;
Empirical correction (ABSPACK) includes:
- Absorption correction using spherical harmonics
- Frame scaling
;
_oxdiff_exptl_absorpt_empirical_full_max 4.067
_oxdiff_exptl_absorpt_empirical_full_min 0.520

loop_
_space_group_symop_operation_xyz
'x, y, z'
'-x, y+1/2, -z+1/2'
'-x, -y, -z'
'x, -y-1/2, z-1/2'

loop_
_atom_site_label
_atom_site_type_symbol
_atom_site_fract_x
_atom_site_fract_y
_atom_site_fract_z
_atom_site_U_iso_or_equiv
_atom_site_adp_type
_atom_site_occupancy
_atom_site_site_symmetry_order
_atom_site_calc_flag
_atom_site_refinement_flags_posn
_atom_site_refinement_flags_adp
_atom_site_refinement_flags_occupancy
_atom_site_disorder_assembly
_atom_site_disorder_group
I1 I 0.19370(3) 0.53279(4) 0.25549(8) 0.0283(3) Uani 0.9 1 d . . P A 3
I2 I 0.1947(7) 0.5339(8) 0.1778(14) 0.0283(3) Uani 0.05 1 d . . P B 1
I3 I 0.1918(9) 0.5334(10) 0.3179(13) 0.0283(3) Uani 0.05 1 d . . P C 2
O1 O 0.0523(4) 0.7089(5) 0.7428(7) 0.0465(13) Uani 1 1 d . . . . .
H1 H 0.096085 0.760763 0.737693 0.070 Uiso 1 1 calc R U . . .
O2 O 0.3895(4) 0.4493(5) 0.6773(6) 0.0352(11) Uani 1 1 d . . . . .
O3 O 0.3886(4) 0.5941(6) 0.8693(5) 0.0436(13) Uani 1 1 d . . . . .
N1 N 0.1585(5) 0.3479(6) 0.5881(6) 0.0364(14) Uani 1 1 d . . . . .
C1 C 0.1053(5) 0.4301(8) 0.6646(8) 0.0373(17) Uani 1 1 d . . . . .
H1A H 0.039223 0.424534 0.657004 0.045 Uiso 1 1 calc R U . . .
C2 C 0.1444(6) 0.5205(7) 0.7521(9) 0.0329(17) Uani 1 1 d . . . . .
C3 C 0.2421(6) 0.5291(6) 0.7625(8) 0.0289(16) Uani 1 1 d . . . . .
C4 C 0.2959(5) 0.4467(7) 0.6776(7) 0.0289(14) Uani 1 1 d . . . . .
C5 C 0.2522(6) 0.3520(7) 0.5910(8) 0.0350(16) Uani 1 1 d . . . . .
C6 C 0.3078(5) 0.2618(7) 0.5025(8) 0.0386(18) Uani 1 1 d . . . . .
H6A H 0.289430 0.176760 0.528645 0.058 Uiso 1 1 calc R U . . .
H6B H 0.374376 0.273422 0.524739 0.058 Uiso 1 1 calc R U . . .
H6C H 0.295998 0.275759 0.395947 0.058 Uiso 1 1 calc R U . . .
C7 C 0.0804(6) 0.6080(8) 0.8342(9) 0.0424(18) Uani 1 1 d . . . . .
H7A H 0.024505 0.561855 0.867033 0.051 Uiso 1 1 calc R U . . .
H7B H 0.113159 0.640206 0.924063 0.051 Uiso 1 1 calc R U . . .
C8 C 0.2917(5) 0.6233(8) 0.8572(8) 0.0369(16) Uani 1 1 d . . . . .
H8A H 0.283928 0.706975 0.812512 0.044 Uiso 1 1 calc R U . . .
H8B H 0.263965 0.624736 0.957731 0.044 Uiso 1 1 calc R U . . .
C9 C 0.4289(5) 0.5672(8) 0.7330(8) 0.0339(15) Uani 1 1 d . . . . .
C10 C 0.4154(7) 0.6664(9) 0.6154(9) 0.049(2) Uani 1 1 d . . . . .
H10A H 0.463986 0.658216 0.540062 0.073 Uiso 1 1 calc R U . . .
H10B H 0.419740 0.748713 0.661958 0.073 Uiso 1 1 calc R U . . .
H10C H 0.353822 0.656580 0.568020 0.073 Uiso 1 1 calc R U . . .
C11 C 0.5311(6) 0.5390(8) 0.7647(11) 0.045(2) Uani 1 1 d . . . . .
H11A H 0.536164 0.480778 0.848443 0.067 Uiso 1 1 calc R U . . .
H11B H 0.563967 0.616295 0.789964 0.067 Uiso 1 1 calc R U . . .
H11C H 0.559070 0.501787 0.676117 0.067 Uiso 1 1 calc R U . . .
C12 C 0.1114(6) 0.2539(8) 0.4931(9) 0.0436(19) Uani 1 1 d . . . . .
H12A H 0.130539 0.264904 0.389406 0.065 Uiso 1 1 calc R U . . .
H12B H 0.043580 0.264105 0.499721 0.065 Uiso 1 1 calc R U . . .
H12C H 0.128918 0.170363 0.527165 0.065 Uiso 1 1 calc R U . . .

loop_
_atom_site_aniso_label
_atom_site_aniso_U_11
_atom_site_aniso_U_22
_atom_site_aniso_U_33
_atom_site_aniso_U_23
_atom_site_aniso_U_13
_atom_site_aniso_U_12
I1 0.0326(4) 0.0247(3) 0.0277(4) 0.0030(2) 0.0023(3) -0.00144(17)
I2 0.0326(4) 0.0247(3) 0.0277(4) 0.0030(2) 0.0023(3) -0.00144(17)
I3 0.0326(4) 0.0247(3) 0.0277(4) 0.0030(2) 0.0023(3) -0.00144(17)
O1 0.032(3) 0.035(3) 0.072(4) -0.001(3) -0.004(2) 0.003(2)
O2 0.030(3) 0.033(3) 0.043(3) -0.003(2) -0.003(2) 0.001(2)
O3 0.046(3) 0.049(4) 0.035(3) -0.004(2) -0.006(2) -0.003(3)
N1 0.041(4) 0.037(4) 0.031(3) 0.006(2) -0.004(2) -0.003(3)
C1 0.032(4) 0.042(4) 0.038(4) 0.012(3) -0.001(3) -0.001(3)
C2 0.033(4) 0.029(4) 0.037(4) 0.009(3) 0.000(3) 0.001(3)
C3 0.035(4) 0.021(4) 0.032(3) 0.001(2) 0.003(3) 0.003(3)
C4 0.029(4) 0.028(3) 0.030(3) 0.008(3) -0.002(3) -0.003(3)
C5 0.048(4) 0.024(4) 0.033(3) 0.005(3) -0.002(3) -0.001(3)
C6 0.045(5) 0.033(4) 0.038(4) -0.003(3) 0.000(3) -0.006(4)
C7 0.035(4) 0.042(5) 0.050(4) 0.003(4) 0.006(3) 0.002(4)
C8 0.041(4) 0.034(4) 0.035(3) -0.003(3) 0.002(3) -0.006(3)
C9 0.031(4) 0.030(4) 0.041(4) -0.009(3) 0.002(3) -0.009(3)
C10 0.054(5) 0.052(5) 0.041(4) -0.001(4) 0.007(4) 0.000(4)
C11 0.033(4) 0.040(5) 0.061(5) -0.010(4) -0.002(4) -0.008(3)
C12 0.053(5) 0.035(4) 0.043(4) 0.004(3) -0.006(3) -0.018(4)

loop_
_atom_type_symbol
_atom_type_description
_atom_type_scat_dispersion_real
_atom_type_scat_dispersion_imag
_atom_type_scat_source
C C 0.0181 0.0091 'International Tables Vol C Tables 4.2.6.8 and 6.1.1.4'
H H 0.0000 0.0000 'International Tables Vol C Tables 4.2.6.8 and 6.1.1.4'
I I -0.3257 6.8362 'International Tables Vol C Tables 4.2.6.8 and 6.1.1.4'
N N 0.0311 0.0180 'International Tables Vol C Tables 4.2.6.8 and 6.1.1.4'
O O 0.0492 0.0322 'International Tables Vol C Tables 4.2.6.8 and 6.1.1.4'

loop_
_geom_angle_atom_site_label_1
_geom_angle_atom_site_label_2
_geom_angle_atom_site_label_3
_geom_angle
_geom_angle_site_symmetry_1
_geom_angle_site_symmetry_3
_geom_angle_publ_flag
C7 O1 H1 109.5 . . ?
C4 O2 C9 113.3(6) . . ?
C9 O3 C8 113.2(6) . . ?
C1 N1 C12 118.8(7) . . ?
C5 N1 C1 122.3(7) . . ?
C5 N1 C12 118.8(7) . . ?
N1 C1 H1A 119.1 . . ?
N1 C1 C2 121.7(7) . . ?
C2 C1 H1A 119.1 . . ?
C1 C2 C3 119.1(8) . . ?
C1 C2 C7 118.5(8) . . ?
C3 C2 C7 122.4(7) . . ?
C2 C3 C4 118.4(7) . . ?
C2 C3 C8 123.2(7) . . ?
C4 C3 C8 118.4(7) . . ?
O2 C4 C3 122.9(7) . . ?
O2 C4 C5 116.5(7) . . ?
C3 C4 C5 120.5(7) . . ?
N1 C5 C4 117.8(7) . . ?
N1 C5 C6 120.6(7) . . ?
C4 C5 C6 121.6(7) . . ?
C5 C6 H6A 109.5 . . ?
C5 C6 H6B 109.5 . . ?
C5 C6 H6C 109.5 . . ?
H6A C6 H6B 109.5 . . ?
H6A C6 H6C 109.5 . . ?
H6B C6 H6C 109.5 . . ?
O1 C7 C2 111.4(6) . . ?
O1 C7 H7A 109.3 . . ?
O1 C7 H7B 109.3 . . ?
C2 C7 H7A 109.3 . . ?
C2 C7 H7B 109.3 . . ?
H7A C7 H7B 108.0 . . ?
O3 C8 C3 110.4(6) . . ?
O3 C8 H8A 109.6 . . ?
O3 C8 H8B 109.6 . . ?
C3 C8 H8A 109.6 . . ?
C3 C8 H8B 109.6 . . ?
H8A C8 H8B 108.1 . . ?
O2 C9 C10 109.0(6) . . ?
O2 C9 C11 104.8(6) . . ?
O3 C9 O2 108.4(6) . . ?
O3 C9 C10 114.6(7) . . ?
O3 C9 C11 106.7(6) . . ?
C10 C9 C11 112.7(7) . . ?
C9 C10 H10A 109.5 . . ?
C9 C10 H10B 109.5 . . ?
C9 C10 H10C 109.5 . . ?
H10A C10 H10B 109.5 . . ?
H10A C10 H10C 109.5 . . ?
H10B C10 H10C 109.5 . . ?
C9 C11 H11A 109.5 . . ?
C9 C11 H11B 109.5 . . ?
C9 C11 H11C 109.5 . . ?
H11A C11 H11B 109.5 . . ?
H11A C11 H11C 109.5 . . ?
H11B C11 H11C 109.5 . . ?
N1 C12 H12A 109.5 . . ?
N1 C12 H12B 109.5 . . ?
N1 C12 H12C 109.5 . . ?
H12A C12 H12B 109.5 . . ?
H12A C12 H12C 109.5 . . ?
H12B C12 H12C 109.5 . . ?

loop_
_geom_bond_atom_site_label_1
_geom_bond_atom_site_label_2
_geom_bond_distance
_geom_bond_site_symmetry_2
_geom_bond_publ_flag
O1 H1 0.8400 . ?
O1 C7 1.416(10) . ?
O2 C4 1.340(9) . ?
O2 C9 1.472(9) . ?
O3 C8 1.425(10) . ?
O3 C9 1.389(9) . ?
N1 C1 1.359(11) . ?
N1 C5 1.342(11) . ?
N1 C12 1.478(10) . ?
C1 H1A 0.9500 . ?
C1 C2 1.364(12) . ?
C2 C3 1.403(14) . ?
C2 C7 1.511(12) . ?
C3 C4 1.404(11) . ?
C3 C8 1.495(10) . ?
C4 C5 1.421(11) . ?
C5 C6 1.490(11) . ?
C6 H6A 0.9800 . ?
C6 H6B 0.9800 . ?
C6 H6C 0.9800 . ?
C7 H7A 0.9900 . ?
C7 H7B 0.9900 . ?
C8 H8A 0.9900 . ?
C8 H8B 0.9900 . ?
C9 C10 1.510(12) . ?
C9 C11 1.517(12) . ?
C10 H10A 0.9800 . ?
C10 H10B 0.9800 . ?
C10 H10C 0.9800 . ?
C11 H11A 0.9800 . ?
C11 H11B 0.9800 . ?
C11 H11C 0.9800 . ?
C12 H12A 0.9800 . ?
C12 H12B 0.9800 . ?
C12 H12C 0.9800 . ?

loop_
_geom_torsion_atom_site_label_1
_geom_torsion_atom_site_label_2
_geom_torsion_atom_site_label_3
_geom_torsion_atom_site_label_4
_geom_torsion
_geom_torsion_site_symmetry_1
_geom_torsion_site_symmetry_2
_geom_torsion_site_symmetry_3
_geom_torsion_site_symmetry_4
_geom_torsion_publ_flag
O2 C4 C5 N1 -179.4(6) . . . . ?
O2 C4 C5 C6 -1.0(10) . . . . ?
N1 C1 C2 C3 0.4(11) . . . . ?
N1 C1 C2 C7 -179.7(7) . . . . ?
C1 N1 C5 C4 -0.2(10) . . . . ?
C1 N1 C5 C6 -178.6(6) . . . . ?
C1 C2 C3 C4 2.3(11) . . . . ?
C1 C2 C3 C8 -178.9(6) . . . . ?
C1 C2 C7 O1 -84.9(9) . . . . ?
C2 C3 C4 O2 178.5(6) . . . . ?
C2 C3 C4 C5 -3.9(10) . . . . ?
C2 C3 C8 O3 168.2(7) . . . . ?
C3 C2 C7 O1 94.9(9) . . . . ?
C3 C4 C5 N1 2.9(10) . . . . ?
C3 C4 C5 C6 -178.7(6) . . . . ?
C4 O2 C9 O3 50.9(8) . . . . ?
C4 O2 C9 C10 -74.5(8) . . . . ?
C4 O2 C9 C11 164.6(6) . . . . ?
C4 C3 C8 O3 -13.0(9) . . . . ?
C5 N1 C1 C2 -1.5(11) . . . . ?
C7 C2 C3 C4 -177.6(6) . . . . ?
C7 C2 C3 C8 1.3(12) . . . . ?
C8 O3 C9 O2 -67.8(8) . . . . ?
C8 O3 C9 C10 54.2(9) . . . . ?
C8 O3 C9 C11 179.7(6) . . . . ?
C8 C3 C4 O2 -0.4(10) . . . . ?
C8 C3 C4 C5 177.2(6) . . . . ?
C9 O2 C4 C3 -18.3(9) . . . . ?
C9 O2 C4 C5 164.0(6) . . . . ?
C9 O3 C8 C3 47.8(8) . . . . ?
C12 N1 C1 C2 -178.8(7) . . . . ?
C12 N1 C5 C4 177.1(6) . . . . ?
C12 N1 C5 C6 -1.3(10) . . . . ?
